data_4318811
loop_
_publ_author_name
'Dirk Badura'
'Heinrich Vahrenkamp'

_publ_section_title
;
 Pyrazolylborate-Zinc-Nucleobase-Complexes, 3:1 Base Pairing Studies
;
_journal_name_full 'Inorganic Chemistry'
_journal_page_first 6020
_journal_page_last 6027
_journal_paper_doi 10.1021/ic020279f
_journal_volume 41
_journal_year 2002
_chemical_formula_sum 'C58 H72 B N17 O2 Zn'
_chemical_formula_weight 1115.51
_chemical_name_common Tp(PM)Zn-C-(9-iBu-G)
_chemical_name_systematic
;
Hydrotrsi(3-cumyl-5methyl-pyrazol-1-yl)borato-zinc-cytosinate-9-isobutylguanine
;
_space_group_IT_number 2
_symmetry_cell_setting triclinic
_symmetry_space_group_name_Hall '-P 1'
_symmetry_space_group_name_H-M 'P -1'
_atom_sites_solution_hydrogens geom
_atom_sites_solution_primary direct
_atom_sites_solution_secondary difmap
_audit_creation_method SHELXL-97
_cell_angle_alpha 69.272(3)
_cell_angle_beta 86.903(4)
_cell_angle_gamma 66.340(3)
_cell_formula_units_Z 2
_cell_length_a 13.446(3)
_cell_length_b 14.944(3)
_cell_length_c 17.532(4)
_cell_measurement_temperature 453(2)
_cell_volume 3001.9(11)
_computing_cell_refinement 'Bruker SMART'
_computing_data_collection 'Bruker SMART'
_computing_data_reduction 'Bruker SHELXTL'
_computing_molecular_graphics 'Bruker SHELXTL'
_computing_publication_material 'Bruker SHELXTL'
_computing_structure_refinement 'SHELXL-97 (Sheldrick, 1997)'
_computing_structure_solution 'SHELXS-97 (Sheldrick, 1990)'
_diffrn_ambient_temperature 453(2)
_diffrn_measured_fraction_theta_full 0.905
_diffrn_measured_fraction_theta_max 0.905
_diffrn_measurement_device_type 'CCD area detector'
_diffrn_measurement_method 'phi and omega scans'
_diffrn_radiation_monochromator graphite
_diffrn_radiation_source 'fine-focus sealed tube'
_diffrn_radiation_type MoK\a
_diffrn_radiation_wavelength 0.71073
_diffrn_reflns_av_R_equivalents 0.0167
_diffrn_reflns_av_sigmaI/netI 0.0355
_diffrn_reflns_limit_h_max 17
_diffrn_reflns_limit_h_min -17
_diffrn_reflns_limit_k_max 19
_diffrn_reflns_limit_k_min -19
_diffrn_reflns_limit_l_max 21
_diffrn_reflns_limit_l_min -22
_diffrn_reflns_number 26898
_diffrn_reflns_theta_full 28.32
_diffrn_reflns_theta_max 28.32
_diffrn_reflns_theta_min 1.60
_exptl_absorpt_coefficient_mu 0.465
_exptl_absorpt_correction_type SADABS
_exptl_crystal_colour colourless
_exptl_crystal_density_diffrn 1.234
_exptl_crystal_density_method 'not measured'
_exptl_crystal_description isometric
_exptl_crystal_F_000 1180
_exptl_crystal_size_max 0.14
_exptl_crystal_size_mid 0.18
_exptl_crystal_size_min 0.19
_refine_diff_density_max 0.794
_refine_diff_density_min -0.425
_refine_diff_density_rms 0.062
_refine_ls_extinction_method none
_refine_ls_goodness_of_fit_ref 1.043
_refine_ls_hydrogen_treatment 'riding model'
_refine_ls_matrix_type full
_refine_ls_number_parameters 715
_refine_ls_number_reflns 13536
_refine_ls_number_restraints 1
_refine_ls_restrained_S_all 1.044
_refine_ls_R_factor_all 0.0601
_refine_ls_R_factor_gt 0.0450
_refine_ls_shift/su_max 0.002
_refine_ls_shift/su_mean 0.000
_refine_ls_structure_factor_coef Fsqd
_refine_ls_weighting_details 'calc w=1/[\s^2^(Fo^2^)+(0.0947P)^2^+0.0000P] where P=(Fo^2^+2Fc^2^)/3'
_refine_ls_weighting_scheme calc
_refine_ls_wR_factor_gt 0.1375
_refine_ls_wR_factor_ref 0.1461
_reflns_number_gt 10269
_reflns_number_total 13536
_reflns_threshold_expression >2sigma(I)
_cod_data_source_file ic020279f_1.cif
_cod_data_source_block gc
_cod_depositor_comments
;
The following automatic conversions were performed:

'_symmetry_cell_setting' value 'Triclinic' changed to 'triclinic'
according to the built-in table from CIF Core dictionary named
'cif_core.dic' version 2.4.1 from 2010-06-29.

Automatic conversion script
Id: cif_fix_values 1646 2011-03-28 12:23:43Z adriana 
;
_cod_database_code 4318811

loop_
_symmetry_equiv_pos_as_xyz
'x, y, z'
'-x, -y, -z'

loop_
_atom_site_label
_atom_site_type_symbol
_atom_site_fract_x
_atom_site_fract_y
_atom_site_fract_z
_atom_site_U_iso_or_equiv
_atom_site_adp_type
_atom_site_occupancy
_atom_site_symmetry_multiplicity
_atom_site_calc_flag
_atom_site_refinement_flags
_atom_site_disorder_assembly
_atom_site_disorder_group
Zn1 Zn 0.820457(19) 0.880877(17) 0.658987(15) 0.02693(9) Uani 1 1 d . . .
N10 N 0.69089(14) 0.85538(13) 0.63097(11) 0.0285(4) Uani 1 1 d . . .
N11 N 0.94360(14) 0.73783(13) 0.67336(11) 0.0275(4) Uani 1 1 d . . .
N12 N 0.83011(15) 0.93268(13) 0.53122(11) 0.0290(4) Uani 1 1 d . . .
N1 N 0.83789(14) 0.97107(13) 0.71268(11) 0.0284(4) Uani 1 1 d . . .
O1 O 0.81527(12) 0.83324(11) 0.80293(9) 0.0307(3) Uani 1 1 d . . .
C1 C 0.83567(16) 0.91240(15) 0.79298(13) 0.0269(4) Uani 1 1 d . . .
N2 N 0.85458(15) 0.93498(14) 0.85745(11) 0.0296(4) Uani 1 1 d . . .
C2 C 0.87771(18) 1.01960(16) 0.84104(14) 0.0309(4) Uani 1 1 d . . .
N3 N 0.89807(18) 1.04033(15) 0.90522(12) 0.0406(5) Uani 1 1 d . . .
H3A H 0.8961 1.0006 0.9542 0.049 Uiso 1 1 calc R . .
H3B H 0.9132 1.0934 0.8976 0.049 Uiso 1 1 calc R . .
C3 C 0.88063(19) 1.08340(17) 0.75992(14) 0.0339(5) Uani 1 1 d . . .
H3C H 0.8951 1.1423 0.7492 0.041 Uiso 1 1 calc R . .
C4 C 0.86151(18) 1.05553(16) 0.69799(14) 0.0316(5) Uani 1 1 d . . .
H4A H 0.8647 1.0954 0.6442 0.038 Uiso 1 1 calc R . .
N4 N 1.05668(14) 1.24691(13) 0.98958(11) 0.0295(4) Uani 1 1 d . . .
H4B H 1.1003 1.1942 1.0296 0.035 Uiso 1 1 calc R . .
C5 C 1.01259(18) 1.22564(17) 0.93119(14) 0.0325(5) Uani 1 1 d . . .
O2 O 1.03605(14) 1.13327(12) 0.93910(10) 0.0412(4) Uani 1 1 d . . .
C6 C 0.94265(19) 1.31778(18) 0.86900(14) 0.0345(5) Uani 1 1 d . . .
C7 C 0.92241(18) 1.41371(16) 0.87466(13) 0.0305(4) Uani 1 1 d . . .
N5 N 0.96809(14) 1.43307(13) 0.93085(11) 0.0289(4) Uani 1 1 d . . .
C8 C 1.03586(17) 1.34540(16) 0.98810(13) 0.0282(4) Uani 1 1 d . . .
N8 N 1.09039(15) 1.34955(14) 1.04808(12) 0.0338(4) Uani 1 1 d . . .
H8A H 1.0815 1.4092 1.0495 0.041 Uiso 1 1 calc R . .
H8B H 1.1342 1.2925 1.0850 0.041 Uiso 1 1 calc R . .
N6 N 0.87806(18) 1.33055(17) 0.80294(13) 0.0433(5) Uani 1 1 d . . .
C9 C 0.8207(2) 1.4315(2) 0.77200(16) 0.0446(6) Uani 1 1 d . . .
H9A H 0.7686 1.4635 0.7270 0.054 Uiso 1 1 calc R . .
N7 N 0.84388(16) 1.48699(15) 0.81169(12) 0.0363(4) Uani 1 1 d . . .
C10 C 0.7782(2) 1.59695(18) 0.80061(15) 0.0386(5) Uani 1 1 d . . .
H10A H 0.7348 1.6325 0.7478 0.046 Uiso 1 1 calc R . .
H10B H 0.8262 1.6310 0.8008 0.046 Uiso 1 1 calc R . .
C11 C 0.70267(19) 1.60687(17) 0.86824(16) 0.0372(5) Uani 1 1 d . . .
H11A H 0.7476 1.5824 0.9197 0.045 Uiso 1 1 calc R . .
C12 C 0.6361(2) 1.5417(2) 0.88047(18) 0.0477(6) Uani 1 1 d . . .
H12A H 0.6846 1.4692 0.8943 0.072 Uiso 1 1 calc R . .
H12B H 0.5909 1.5653 0.8308 0.072 Uiso 1 1 calc R . .
H12C H 0.5910 1.5496 0.9240 0.072 Uiso 1 1 calc R . .
C13 C 0.6275(2) 1.7227(2) 0.8471(2) 0.0558(7) Uani 1 1 d . . .
H13A H 0.6707 1.7624 0.8399 0.084 Uiso 1 1 calc R . .
H13B H 0.5827 1.7307 0.8908 0.084 Uiso 1 1 calc R . .
H13C H 0.5818 1.7477 0.7973 0.084 Uiso 1 1 calc R . .
N13 N 0.71560(14) 0.79705(13) 0.58113(11) 0.0291(4) Uani 1 1 d . . .
C20 C 0.58234(17) 0.89356(16) 0.63195(14) 0.0321(5) Uani 1 1 d . . .
C21 C 0.53757(19) 0.85873(19) 0.58457(16) 0.0416(6) Uani 1 1 d . . .
H21A H 0.4642 0.8729 0.5762 0.050 Uiso 1 1 calc R . .
C22 C 0.62305(19) 0.79926(17) 0.55260(15) 0.0362(5) Uani 1 1 d . . .
C23 C 0.6211(2) 0.7462(2) 0.49509(18) 0.0492(7) Uani 1 1 d . . .
H23A H 0.6943 0.7105 0.4840 0.074 Uiso 1 1 calc R . .
H23B H 0.5781 0.7976 0.4448 0.074 Uiso 1 1 calc R . .
H23C H 0.5897 0.6965 0.5195 0.074 Uiso 1 1 calc R . .
C24 C 0.52309(18) 0.96470(17) 0.67608(14) 0.0340(5) Uani 1 1 d . . .
C25 C 0.4207(2) 0.9721(2) 0.69971(18) 0.0468(6) Uani 1 1 d . . .
H25A H 0.3907 0.9309 0.6890 0.056 Uiso 1 1 calc R . .
C26 C 0.3623(2) 1.0405(2) 0.73919(18) 0.0509(7) Uani 1 1 d . . .
H26A H 0.2941 1.0439 0.7548 0.061 Uiso 1 1 calc R . .
C27 C 0.4033(2) 1.1033(2) 0.75572(16) 0.0449(6) Uani 1 1 d . . .
C28 C 0.5060(2) 1.0957(2) 0.73205(17) 0.0464(6) Uani 1 1 d . . .
H28A H 0.5360 1.1368 0.7429 0.056 Uiso 1 1 calc R . .
C29 C 0.5644(2) 1.02798(19) 0.69254(16) 0.0398(5) Uani 1 1 d . . .
H29A H 0.6325 1.0250 0.6768 0.048 Uiso 1 1 calc R . .
C30 C 0.3406(3) 1.1815(3) 0.7967(2) 0.0643(9) Uani 1 1 d . . .
H30A H 0.3928 1.1804 0.8343 0.077 Uiso 1 1 calc R . .
C31 C 0.2530(4) 1.1580(4) 0.8447(3) 0.1158(18) Uani 1 1 d . . .
H31A H 0.2844 1.0890 0.8860 0.174 Uiso 1 1 calc R . .
H31B H 0.1994 1.1614 0.8086 0.174 Uiso 1 1 calc R . .
H31C H 0.2190 1.2085 0.8703 0.174 Uiso 1 1 calc R . .
C32 C 0.2925(5) 1.2897(3) 0.7313(3) 0.141(2) Uani 1 1 d . . .
H32A H 0.2533 1.3401 0.7562 0.211 Uiso 1 1 calc R . .
H32B H 0.2435 1.2916 0.6924 0.211 Uiso 1 1 calc R . .
H32C H 0.3500 1.3064 0.7039 0.211 Uiso 1 1 calc R . .
N14 N 0.91958(14) 0.68914(13) 0.62803(11) 0.0286(4) Uani 1 1 d . . .
C33 C 1.02816(17) 0.66471(15) 0.72860(13) 0.0291(4) Uani 1 1 d . . .
C34 C 1.05709(19) 0.56822(17) 0.71966(15) 0.0365(5) Uani 1 1 d . . .
H34A H 1.1122 0.5044 0.7508 0.044 Uiso 1 1 calc R . .
C35 C 0.98824(19) 0.58637(16) 0.65596(15) 0.0345(5) Uani 1 1 d . . .
C36 C 0.9840(2) 0.51129(19) 0.61920(18) 0.0479(6) Uani 1 1 d . . .
H36A H 0.9268 0.5479 0.5748 0.072 Uiso 1 1 calc R . .
H36B H 0.9698 0.4563 0.6603 0.072 Uiso 1 1 calc R . .
H36C H 1.0526 0.4816 0.5989 0.072 Uiso 1 1 calc R . .
C37 C 1.08192(17) 0.69016(16) 0.78396(13) 0.0300(4) Uani 1 1 d . . .
C38 C 1.08207(18) 0.78942(17) 0.76092(14) 0.0324(5) Uani 1 1 d . . .
H38A H 1.0476 0.8400 0.7102 0.039 Uiso 1 1 calc R . .
C39 C 1.13304(19) 0.81394(18) 0.81271(14) 0.0357(5) Uani 1 1 d . . .
H39A H 1.1312 0.8810 0.7962 0.043 Uiso 1 1 calc R . .
C40 C 1.18624(18) 0.74096(18) 0.88797(14) 0.0353(5) Uani 1 1 d . . .
C41 C 1.1876(2) 0.6414(2) 0.90988(15) 0.0432(6) Uani 1 1 d . . .
H41A H 1.2241 0.5903 0.9599 0.052 Uiso 1 1 calc R . .
C42 C 1.1363(2) 0.61609(18) 0.85944(15) 0.0394(5) Uani 1 1 d . . .
H42A H 1.1383 0.5489 0.8762 0.047 Uiso 1 1 calc R . .
C43 C 1.2463(2) 0.7644(2) 0.94447(16) 0.0448(6) Uani 1 1 d . . .
H43A H 1.2343 0.7289 1.0006 0.054 Uiso 1 1 calc R . .
C44 C 1.2038(3) 0.8797(3) 0.9310(2) 0.0708(9) Uani 1 1 d . . .
H44A H 1.2448 0.8892 0.9684 0.106 Uiso 1 1 calc R . .
H44B H 1.1282 0.9051 0.9404 0.106 Uiso 1 1 calc R . .
H44C H 1.2114 0.9179 0.8757 0.106 Uiso 1 1 calc R . .
C45 C 1.3661(3) 0.7186(4) 0.9391(3) 0.0862(12) Uani 1 1 d . . .
H45A H 1.4024 0.7344 0.9750 0.129 Uiso 1 1 calc R . .
H45B H 1.3810 0.7480 0.8838 0.129 Uiso 1 1 calc R . .
H45C H 1.3921 0.6440 0.9550 0.129 Uiso 1 1 calc R . .
N15 N 0.85396(15) 0.85383(13) 0.50169(11) 0.0294(4) Uani 1 1 d . . .
C46 C 0.84022(17) 1.01318(16) 0.47084(13) 0.0287(4) Uani 1 1 d . . .
C47 C 0.87352(19) 0.98521(17) 0.40289(14) 0.0343(5) Uani 1 1 d . . .
H47A H 0.8879 1.0261 0.3534 0.041 Uiso 1 1 calc R . .
C48 C 0.88080(18) 0.88415(17) 0.42412(14) 0.0326(5) Uani 1 1 d . . .
C49 C 0.9125(2) 0.8147(2) 0.37496(16) 0.0451(6) Uani 1 1 d . . .
H49A H 0.9101 0.7487 0.4070 0.068 Uiso 1 1 calc R . .
H49B H 0.9851 0.8033 0.3600 0.068 Uiso 1 1 calc R . .
H49C H 0.8625 0.8476 0.3262 0.068 Uiso 1 1 calc R . .
C50 C 0.80887(17) 1.11422(15) 0.48163(13) 0.0286(4) Uani 1 1 d . . .
C51 C 0.71117(18) 1.15546(17) 0.51405(14) 0.0340(5) Uani 1 1 d . . .
H51A H 0.6672 1.1186 0.5291 0.041 Uiso 1 1 calc R . .
C52 C 0.67897(19) 1.25076(19) 0.52402(16) 0.0404(5) Uani 1 1 d . . .
H52A H 0.6135 1.2769 0.5457 0.048 Uiso 1 1 calc R . .
C53 C 0.7424(2) 1.30786(18) 0.50232(16) 0.0417(6) Uani 1 1 d . . .
C54 C 0.8396(2) 1.26663(18) 0.46951(16) 0.0413(6) Uani 1 1 d . . .
H54A H 0.8829 1.3041 0.4540 0.050 Uiso 1 1 calc R . .
C55 C 0.87336(19) 1.17116(17) 0.45937(14) 0.0338(5) Uani 1 1 d . . .
H55A H 0.9389 1.1451 0.4378 0.041 Uiso 1 1 calc R . .
C56 C 0.7051(3) 1.4129(2) 0.5128(2) 0.0605(8) Uani 1 1 d . . .
H56A H 0.6430 1.4136 0.5449 0.073 Uiso 1 1 calc R . .
C57 C 0.6532(5) 1.5005(3) 0.4389(3) 0.148(3) Uani 1 1 d . . .
H57A H 0.6306 1.5644 0.4494 0.223 Uiso 1 1 calc R . .
H57B H 0.5905 1.4959 0.4197 0.223 Uiso 1 1 calc R . .
H57C H 0.7035 1.5002 0.3979 0.223 Uiso 1 1 calc R . .
C58 C 0.7779(4) 1.4167(3) 0.5681(3) 0.1024(16) Uani 1 1 d . . .
H58A H 0.7484 1.4847 0.5722 0.154 Uiso 1 1 calc R . .
H58B H 0.8480 1.4036 0.5475 0.154 Uiso 1 1 calc R . .
H58C H 0.7858 1.3642 0.6213 0.154 Uiso 1 1 calc R . .
B1 B 0.8323(2) 0.75595(18) 0.55384(15) 0.0292(5) Uani 1 1 d . . .
H1 H 0.8359 0.7144 0.5204 0.035 Uiso 1 1 calc R . .
C60 C 0.6232(3) 0.9026(3) 0.9376(3) 0.0826(11) Uani 1 1 d . . .
H60A H 0.5682 0.8810 0.9647 0.124 Uiso 1 1 calc R . .
H60B H 0.6941 0.8506 0.9636 0.124 Uiso 1 1 calc R . .
H60C H 0.6177 0.9103 0.8810 0.124 Uiso 1 1 calc R . .
C61 C 0.6078(3) 1.0004(4) 0.9427(3) 0.0884(12) Uani 1 1 d . . .
N16 N 0.5926(4) 1.0817(4) 0.9488(3) 0.1216(15) Uani 1 1 d . . .
C62 C 0.3631(3) 1.6556(4) 0.7123(3) 0.0991(14) Uani 1 1 d . . .
H62A H 0.3700 1.6873 0.7496 0.149 Uiso 1 1 calc R . .
H62B H 0.3387 1.6012 0.7399 0.149 Uiso 1 1 calc R . .
H62C H 0.3110 1.7079 0.6665 0.149 Uiso 1 1 calc R . .
C63 C 0.4681(3) 1.6112(3) 0.6833(2) 0.0711(9) Uani 1 1 d . . .
N17 N 0.5501(3) 1.5770(3) 0.6624(2) 0.0944(11) Uani 1 1 d . . .
C64 C 0.6301(5) 1.2888(5) 0.8162(5) 0.140(2) Uani 1 1 d . . .
H64A H 0.6765 1.3201 0.8245 0.210 Uiso 1 1 calc R . .
H64B H 0.6314 1.2896 0.7612 0.210 Uiso 1 1 calc R . .
H64C H 0.6556 1.2177 0.8542 0.210 Uiso 1 1 calc R . .
C65 C 0.5152(11) 1.3499(8) 0.8300(8) 0.298(9) Uani 1 1 d D . .
N18 N 0.4241(10) 1.4007(8) 0.8425(11) 0.463(14) Uani 1 1 d D . .

loop_
_atom_site_aniso_label
_atom_site_aniso_U_11
_atom_site_aniso_U_22
_atom_site_aniso_U_33
_atom_site_aniso_U_23
_atom_site_aniso_U_13
_atom_site_aniso_U_12
Zn1 0.02816(14) 0.02495(12) 0.03045(15) -0.01328(10) -0.00039(10) -0.01036(10)
N10 0.0296(9) 0.0270(8) 0.0317(9) -0.0140(7) 0.0007(8) -0.0111(7)
N11 0.0285(9) 0.0274(8) 0.0299(9) -0.0133(7) 0.0002(7) -0.0118(7)
N12 0.0333(9) 0.0260(8) 0.0305(9) -0.0128(7) -0.0006(8) -0.0122(7)
N1 0.0317(9) 0.0284(8) 0.0274(9) -0.0130(7) 0.0012(7) -0.0116(7)
O1 0.0344(8) 0.0303(7) 0.0334(8) -0.0152(6) -0.0001(6) -0.0154(6)
C1 0.0252(10) 0.0286(10) 0.0288(11) -0.0139(8) 0.0007(8) -0.0096(8)
N2 0.0333(9) 0.0314(9) 0.0296(9) -0.0151(7) 0.0013(8) -0.0148(8)
C2 0.0328(11) 0.0306(10) 0.0338(11) -0.0167(9) 0.0015(9) -0.0128(9)
N3 0.0600(13) 0.0395(10) 0.0360(11) -0.0198(9) 0.0018(10) -0.0280(10)
C3 0.0412(12) 0.0311(10) 0.0362(12) -0.0143(9) 0.0004(10) -0.0192(9)
C4 0.0348(11) 0.0285(10) 0.0318(11) -0.0100(9) -0.0001(9) -0.0134(9)
N4 0.0313(9) 0.0263(8) 0.0324(10) -0.0124(7) -0.0021(8) -0.0110(7)
C5 0.0359(12) 0.0342(11) 0.0344(12) -0.0168(9) 0.0041(9) -0.0174(9)
O2 0.0538(10) 0.0330(8) 0.0444(10) -0.0189(7) -0.0034(8) -0.0197(8)
C6 0.0377(12) 0.0370(11) 0.0343(12) -0.0166(10) 0.0001(10) -0.0172(10)
C7 0.0315(11) 0.0327(10) 0.0297(11) -0.0112(9) 0.0014(9) -0.0153(9)
N5 0.0301(9) 0.0283(8) 0.0296(9) -0.0103(7) -0.0013(7) -0.0128(7)
C8 0.0274(10) 0.0289(10) 0.0326(11) -0.0136(8) 0.0036(9) -0.0137(8)
N8 0.0373(10) 0.0252(8) 0.0382(10) -0.0113(8) -0.0095(8) -0.0107(8)
N6 0.0511(13) 0.0454(12) 0.0383(11) -0.0179(9) -0.0064(10) -0.0209(10)
C9 0.0506(15) 0.0502(14) 0.0356(13) -0.0157(11) -0.0071(11) -0.0216(12)
N7 0.0397(11) 0.0361(10) 0.0319(10) -0.0099(8) -0.0037(8) -0.0156(8)
C10 0.0387(13) 0.0331(11) 0.0359(13) -0.0052(9) -0.0063(10) -0.0121(10)
C11 0.0338(12) 0.0337(11) 0.0418(13) -0.0100(10) -0.0043(10) -0.0137(9)
C12 0.0458(14) 0.0430(13) 0.0536(16) -0.0098(12) -0.0011(12) -0.0234(12)
C13 0.0428(15) 0.0371(13) 0.083(2) -0.0170(14) 0.0078(15) -0.0164(12)
N13 0.0305(9) 0.0269(8) 0.0329(10) -0.0135(7) -0.0038(8) -0.0114(7)
C20 0.0273(10) 0.0293(10) 0.0385(12) -0.0127(9) -0.0013(9) -0.0095(8)
C21 0.0290(11) 0.0457(13) 0.0553(16) -0.0239(12) -0.0027(11) -0.0146(10)
C22 0.0339(12) 0.0328(11) 0.0451(13) -0.0164(10) -0.0065(10) -0.0133(9)
C23 0.0401(14) 0.0553(15) 0.0646(18) -0.0362(14) -0.0065(13) -0.0176(12)
C24 0.0285(11) 0.0307(10) 0.0380(12) -0.0128(9) 0.0008(9) -0.0067(9)
C25 0.0330(12) 0.0447(13) 0.0650(18) -0.0235(13) 0.0061(12) -0.0151(11)
C26 0.0320(13) 0.0521(15) 0.0617(18) -0.0217(13) 0.0120(12) -0.0104(11)
C27 0.0361(13) 0.0423(13) 0.0452(15) -0.0188(11) 0.0028(11) -0.0027(10)
C28 0.0427(14) 0.0456(14) 0.0554(16) -0.0292(12) 0.0049(12) -0.0131(11)
C29 0.0325(12) 0.0429(13) 0.0467(14) -0.0229(11) 0.0072(11) -0.0128(10)
C30 0.0483(17) 0.072(2) 0.069(2) -0.0456(17) 0.0071(15) -0.0041(15)
C31 0.089(3) 0.177(5) 0.137(4) -0.123(4) 0.068(3) -0.059(3)
C32 0.167(5) 0.066(3) 0.139(5) -0.064(3) 0.013(4) 0.024(3)
N14 0.0297(9) 0.0255(8) 0.0335(10) -0.0140(7) 0.0015(8) -0.0112(7)
C33 0.0258(10) 0.0269(10) 0.0310(11) -0.0085(8) 0.0013(9) -0.0090(8)
C34 0.0334(11) 0.0251(10) 0.0443(13) -0.0100(9) -0.0055(10) -0.0065(9)
C35 0.0340(12) 0.0262(10) 0.0433(13) -0.0149(9) 0.0024(10) -0.0101(9)
C36 0.0523(15) 0.0310(11) 0.0611(17) -0.0232(12) -0.0061(13) -0.0108(11)
C37 0.0246(10) 0.0315(10) 0.0332(11) -0.0121(9) 0.0016(9) -0.0104(8)
C38 0.0323(11) 0.0315(10) 0.0308(11) -0.0088(9) -0.0024(9) -0.0121(9)
C39 0.0370(12) 0.0359(11) 0.0364(12) -0.0121(10) 0.0004(10) -0.0175(10)
C40 0.0304(11) 0.0447(12) 0.0325(12) -0.0145(10) 0.0022(9) -0.0164(10)
C41 0.0446(14) 0.0438(13) 0.0330(13) -0.0020(10) -0.0084(11) -0.0189(11)
C42 0.0410(13) 0.0330(11) 0.0394(13) -0.0057(10) -0.0060(11) -0.0159(10)
C43 0.0442(14) 0.0596(16) 0.0360(13) -0.0167(12) -0.0017(11) -0.0262(12)
C44 0.079(2) 0.075(2) 0.072(2) -0.0429(19) -0.0102(18) -0.0278(19)
C45 0.0423(17) 0.125(3) 0.116(3) -0.077(3) 0.004(2) -0.029(2)
N15 0.0337(9) 0.0271(8) 0.0303(9) -0.0144(7) 0.0018(8) -0.0116(7)
C46 0.0266(10) 0.0287(10) 0.0302(11) -0.0101(8) -0.0022(9) -0.0108(8)
C47 0.0408(12) 0.0362(11) 0.0280(11) -0.0110(9) 0.0048(10) -0.0185(10)
C48 0.0318(11) 0.0364(11) 0.0310(11) -0.0153(9) 0.0022(9) -0.0127(9)
C49 0.0549(16) 0.0478(14) 0.0416(14) -0.0271(12) 0.0117(12) -0.0213(12)
C50 0.0294(10) 0.0259(9) 0.0282(11) -0.0075(8) -0.0060(9) -0.0099(8)
C51 0.0296(11) 0.0334(11) 0.0394(13) -0.0130(9) -0.0026(10) -0.0127(9)
C52 0.0304(11) 0.0397(12) 0.0494(15) -0.0222(11) -0.0045(11) -0.0066(10)
C53 0.0437(14) 0.0291(11) 0.0489(15) -0.0152(10) -0.0132(11) -0.0086(10)
C54 0.0459(14) 0.0338(11) 0.0468(14) -0.0098(10) -0.0079(11) -0.0215(11)
C55 0.0344(12) 0.0326(11) 0.0336(12) -0.0096(9) -0.0016(10) -0.0145(9)
C56 0.0640(19) 0.0354(13) 0.078(2) -0.0277(14) -0.0200(16) -0.0068(13)
C57 0.236(7) 0.0322(17) 0.135(4) -0.024(2) -0.104(4) -0.004(3)
C58 0.111(3) 0.068(2) 0.122(4) -0.066(3) -0.044(3) 0.004(2)
B1 0.0326(12) 0.0273(11) 0.0325(13) -0.0156(10) 0.0019(10) -0.0127(10)
C60 0.076(2) 0.095(3) 0.101(3) -0.061(2) 0.036(2) -0.039(2)
C61 0.076(3) 0.115(3) 0.097(3) -0.051(3) 0.029(2) -0.052(3)
N16 0.122(3) 0.125(4) 0.156(4) -0.068(3) 0.026(3) -0.074(3)
C62 0.068(2) 0.124(4) 0.071(3) -0.036(3) -0.009(2) -0.004(2)
C63 0.065(2) 0.072(2) 0.058(2) -0.0181(17) -0.0208(18) -0.0112(18)
N17 0.072(2) 0.104(3) 0.081(2) -0.021(2) -0.0099(19) -0.019(2)
C64 0.120(5) 0.107(4) 0.201(7) -0.047(4) 0.018(5) -0.062(4)
C65 0.248(14) 0.135(8) 0.404(18) 0.105(10) -0.165(14) -0.126(9)
N18 0.202(11) 0.167(9) 0.76(3) 0.090(12) -0.134(15) -0.029(8)

loop_
_atom_type_symbol
_atom_type_description
_atom_type_scat_dispersion_real
_atom_type_scat_dispersion_imag
_atom_type_scat_source
C C 0.0033 0.0016 'International Tables Vol C Tables 4.2.6.8 and 6.1.1.4'
H H 0.0000 0.0000 'International Tables Vol C Tables 4.2.6.8 and 6.1.1.4'
B B 0.0013 0.0007 'International Tables Vol C Tables 4.2.6.8 and 6.1.1.4'
N N 0.0061 0.0033 'International Tables Vol C Tables 4.2.6.8 and 6.1.1.4'
O O 0.0106 0.0060 'International Tables Vol C Tables 4.2.6.8 and 6.1.1.4'
Zn Zn 0.2839 1.4301 'International Tables Vol C Tables 4.2.6.8 and 6.1.1.4'

loop_
_geom_angle_atom_site_label_1
_geom_angle_atom_site_label_2
_geom_angle_atom_site_label_3
_geom_angle
_geom_angle_site_symmetry_1
_geom_angle_site_symmetry_3
_geom_angle_publ_flag
N1 Zn1 N10 134.04(7) . . ?
N1 Zn1 N11 120.56(7) . . ?
N10 Zn1 N11 99.38(7) . . ?
N1 Zn1 N12 114.32(7) . . ?
N10 Zn1 N12 84.78(7) . . ?
N11 Zn1 N12 90.48(7) . . ?
N1 Zn1 O1 60.88(6) . . ?
N10 Zn1 O1 99.38(6) . . ?
N11 Zn1 O1 91.40(6) . . ?
N12 Zn1 O1 175.10(6) . . ?
N1 Zn1 C1 31.68(7) . . ?
N10 Zn1 C1 120.38(7) . . ?
N11 Zn1 C1 106.00(7) . . ?
N12 Zn1 C1 145.87(6) . . ?
O1 Zn1 C1 29.28(5) . . ?
C20 N10 N13 106.43(17) . . ?
C20 N10 Zn1 139.37(14) . . ?
N13 N10 Zn1 112.56(13) . . ?
C33 N11 N14 107.04(16) . . ?
C33 N11 Zn1 137.74(15) . . ?
N14 N11 Zn1 112.43(12) . . ?
C46 N12 N15 106.99(17) . . ?
C46 N12 Zn1 139.62(14) . . ?
N15 N12 Zn1 111.92(12) . . ?
C4 N1 C1 117.83(18) . . ?
C4 N1 Zn1 142.43(15) . . ?
C1 N1 Zn1 99.14(12) . . ?
C1 O1 Zn1 84.78(12) . . ?
O1 C1 N2 121.47(19) . . ?
O1 C1 N1 114.92(18) . . ?
N2 C1 N1 123.60(18) . . ?
O1 C1 Zn1 65.95(11) . . ?
N2 C1 Zn1 171.26(15) . . ?
N1 C1 Zn1 49.18(10) . . ?
C1 N2 C2 117.32(18) . . ?
N3 C2 N2 116.9(2) . . ?
N3 C2 C3 121.25(19) . . ?
N2 C2 C3 121.83(19) . . ?
C4 C3 C2 117.64(19) . . ?
N1 C4 C3 121.8(2) . . ?
C8 N4 C5 125.13(19) . . ?
O2 C5 N4 119.8(2) . . ?
O2 C5 C6 128.1(2) . . ?
N4 C5 C6 112.13(18) . . ?
C7 C6 N6 111.0(2) . . ?
C7 C6 C5 118.7(2) . . ?
N6 C6 C5 130.0(2) . . ?
N5 C7 N7 126.15(19) . . ?
N5 C7 C6 128.3(2) . . ?
N7 C7 C6 105.6(2) . . ?
C8 N5 C7 112.17(18) . . ?
N5 C8 N8 120.42(18) . . ?
N5 C8 N4 123.4(2) . . ?
N8 C8 N4 116.13(19) . . ?
C9 N6 C6 103.4(2) . . ?
N6 C9 N7 114.2(2) . . ?
C7 N7 C9 105.85(19) . . ?
C7 N7 C10 127.06(19) . . ?
C9 N7 C10 125.5(2) . . ?
N7 C10 C11 111.55(18) . . ?
C12 C11 C10 112.6(2) . . ?
C12 C11 C13 110.6(2) . . ?
C10 C11 C13 108.5(2) . . ?
C22 N13 N10 109.68(18) . . ?
C22 N13 B1 128.70(18) . . ?
N10 N13 B1 120.73(16) . . ?
N10 C20 C21 109.73(19) . . ?
N10 C20 C24 122.9(2) . . ?
C21 C20 C24 127.3(2) . . ?
C22 C21 C20 106.5(2) . . ?
N13 C22 C21 107.7(2) . . ?
N13 C22 C23 123.2(2) . . ?
C21 C22 C23 129.2(2) . . ?
C29 C24 C25 117.8(2) . . ?
C29 C24 C20 122.3(2) . . ?
C25 C24 C20 119.8(2) . . ?
C24 C25 C26 120.7(2) . . ?
C27 C26 C25 121.5(2) . . ?
C26 C27 C28 117.7(2) . . ?
C26 C27 C30 123.2(3) . . ?
C28 C27 C30 119.2(3) . . ?
C29 C28 C27 121.1(2) . . ?
C24 C29 C28 121.1(2) . . ?
C31 C30 C32 110.1(4) . . ?
C31 C30 C27 114.0(3) . . ?
C32 C30 C27 108.4(3) . . ?
C35 N14 N11 109.39(17) . . ?
C35 N14 B1 131.36(18) . . ?
N11 N14 B1 119.01(16) . . ?
N11 C33 C34 109.12(19) . . ?
N11 C33 C37 122.33(18) . . ?
C34 C33 C37 128.4(2) . . ?
C35 C34 C33 106.41(19) . . ?
N14 C35 C34 108.03(19) . . ?
N14 C35 C36 122.8(2) . . ?
C34 C35 C36 129.2(2) . . ?
C42 C37 C38 117.8(2) . . ?
C42 C37 C33 121.59(19) . . ?
C38 C37 C33 120.6(2) . . ?
C39 C38 C37 120.9(2) . . ?
C40 C39 C38 121.4(2) . . ?
C39 C40 C41 117.3(2) . . ?
C39 C40 C43 122.5(2) . . ?
C41 C40 C43 120.1(2) . . ?
C42 C41 C40 121.9(2) . . ?
C41 C42 C37 120.6(2) . . ?
C45 C43 C44 111.5(3) . . ?
C45 C43 C40 110.8(2) . . ?
C44 C43 C40 113.6(2) . . ?
C48 N15 N12 109.74(17) . . ?
C48 N15 B1 131.17(17) . . ?
N12 N15 B1 118.51(16) . . ?
N12 C46 C47 109.63(18) . . ?
N12 C46 C50 119.61(18) . . ?
C47 C46 C50 130.57(19) . . ?
C48 C47 C46 105.91(19) . . ?
N15 C48 C47 107.71(19) . . ?
N15 C48 C49 122.8(2) . . ?
C47 C48 C49 129.5(2) . . ?
C51 C50 C55 118.53(19) . . ?
C51 C50 C46 119.40(18) . . ?
C55 C50 C46 122.06(19) . . ?
C52 C51 C50 120.7(2) . . ?
C53 C52 C51 121.3(2) . . ?
C52 C53 C54 117.8(2) . . ?
C52 C53 C56 120.5(3) . . ?
C54 C53 C56 121.7(2) . . ?
C55 C54 C53 121.8(2) . . ?
C54 C55 C50 119.9(2) . . ?
C57 C56 C58 120.5(3) . . ?
C57 C56 C53 113.2(3) . . ?
C58 C56 C53 114.4(3) . . ?
N14 B1 N13 111.56(17) . . ?
N14 B1 N15 108.92(17) . . ?
N13 B1 N15 107.06(16) . . ?
N16 C61 C60 177.9(5) . . ?
N17 C63 C62 178.4(4) . . ?
N18 C65 C64 177.6(16) . . ?

loop_
_geom_bond_atom_site_label_1
_geom_bond_atom_site_label_2
_geom_bond_distance
_geom_bond_site_symmetry_2
_geom_bond_publ_flag
Zn1 N1 1.9833(17) . ?
Zn1 N10 2.0444(18) . ?
Zn1 N11 2.0488(17) . ?
Zn1 N12 2.1107(18) . ?
Zn1 O1 2.3726(16) . ?
Zn1 C1 2.587(2) . ?
N10 C20 1.339(3) . ?
N10 N13 1.382(2) . ?
N11 C33 1.341(3) . ?
N11 N14 1.375(2) . ?
N12 C46 1.342(3) . ?
N12 N15 1.367(2) . ?
N1 C4 1.358(3) . ?
N1 C1 1.376(3) . ?
O1 C1 1.271(2) . ?
C1 N2 1.351(3) . ?
N2 C2 1.352(3) . ?
C2 N3 1.336(3) . ?
C2 C3 1.413(3) . ?
C3 C4 1.362(3) . ?
N4 C8 1.374(3) . ?
N4 C5 1.395(3) . ?
C5 O2 1.243(3) . ?
C5 C6 1.406(3) . ?
C6 C7 1.387(3) . ?
C6 N6 1.397(3) . ?
C7 N5 1.357(3) . ?
C7 N7 1.369(3) . ?
N5 C8 1.328(3) . ?
C8 N8 1.347(3) . ?
N6 C9 1.303(3) . ?
C9 N7 1.382(3) . ?
N7 C10 1.465(3) . ?
C10 C11 1.527(3) . ?
C11 C12 1.525(3) . ?
C11 C13 1.529(3) . ?
N13 C22 1.350(3) . ?
N13 B1 1.557(3) . ?
C20 C21 1.391(3) . ?
C20 C24 1.483(3) . ?
C21 C22 1.374(3) . ?
C22 C23 1.493(3) . ?
C24 C29 1.385(3) . ?
C24 C25 1.389(3) . ?
C25 C26 1.392(4) . ?
C26 C27 1.375(4) . ?
C27 C28 1.392(4) . ?
C27 C30 1.527(4) . ?
C28 C29 1.386(3) . ?
C30 C31 1.495(5) . ?
C30 C32 1.509(6) . ?
N14 C35 1.353(3) . ?
N14 B1 1.540(3) . ?
C33 C34 1.399(3) . ?
C33 C37 1.472(3) . ?
C34 C35 1.369(3) . ?
C35 C36 1.498(3) . ?
C37 C42 1.389(3) . ?
C37 C38 1.393(3) . ?
C38 C39 1.390(3) . ?
C39 C40 1.378(3) . ?
C40 C41 1.392(3) . ?
C40 C43 1.522(3) . ?
C41 C42 1.382(4) . ?
C43 C45 1.488(4) . ?
C43 C44 1.511(4) . ?
N15 C48 1.352(3) . ?
N15 B1 1.558(3) . ?
C46 C47 1.392(3) . ?
C46 C50 1.475(3) . ?
C47 C48 1.384(3) . ?
C48 C49 1.496(3) . ?
C50 C51 1.395(3) . ?
C50 C55 1.396(3) . ?
C51 C52 1.385(3) . ?
C52 C53 1.385(4) . ?
C53 C54 1.393(4) . ?
C53 C56 1.520(3) . ?
C54 C55 1.387(3) . ?
C56 C57 1.430(5) . ?
C56 C58 1.444(5) . ?
C60 C61 1.427(6) . ?
C61 N16 1.191(5) . ?
C62 C63 1.450(6) . ?
C63 N17 1.117(5) . ?
C64 C65 1.504(15) . ?
C65 N18 1.211(15) . ?
